data_4003337
loop_
_publ_author_name
'Fang, Wei-Hui'
'Wang, Jian-Fang'
'Zhang, Lei'
'Zhang, Jian'

_publ_section_title
;
 Titanium--Oxo Cluster Based Precise Assembly for Multidimensional
 Materials
;
_journal_issue 7
_journal_name_full 'Chemistry of Materials'
_journal_page_first 2681
_journal_paper_doi 10.1021/acs.chemmater.7b00324
_journal_volume 29
_journal_year 2017
_chemical_formula_sum 'C54 H88 Br2 Cu N2 O24 P2 Ti6'
_chemical_formula_weight 1721.96
_space_group_IT_number 2
_space_group_name_Hall '-P 1'
_space_group_name_H-M_alt 'P -1'
_symmetry_cell_setting triclinic
_symmetry_space_group_name_H-M 'P -1'
_atom_sites_solution_hydrogens geom
_atom_sites_solution_primary direct
_atom_sites_solution_secondary difmap
_audit_creation_method SHELXL-97
_cell_angle_alpha 97.346(3)
_cell_angle_beta 94.755(3)
_cell_angle_gamma 109.668(3)
_cell_formula_units_Z 2
_cell_length_a 12.8145(4)
_cell_length_b 14.7882(5)
_cell_length_c 21.9300(8)
_cell_measurement_reflns_used 8669
_cell_measurement_temperature 293(2)
_cell_measurement_theta_max 74.3910
_cell_measurement_theta_min 4.4180
_cell_volume 3845.8(2)
_computing_structure_refinement 'SHELXL-97 (Sheldrick, 1997)'
_computing_structure_solution 'SHELXS-97 (Sheldrick, 1990)'
_diffrn_ambient_temperature 293(2)
_diffrn_detector_area_resol_mean none
_diffrn_measured_fraction_theta_full 0.968
_diffrn_measured_fraction_theta_max 0.968
_diffrn_measurement_device_type 'SuperNova, Dual, Cu at zero, Atlas'
_diffrn_measurement_method '\w scans'
_diffrn_radiation_monochromator graphite
_diffrn_radiation_source 'fine-focus sealed tube'
_diffrn_radiation_type CuK\a
_diffrn_radiation_wavelength 1.54178
_diffrn_reflns_av_R_equivalents 0.0465
_diffrn_reflns_av_sigmaI/netI 0.0562
_diffrn_reflns_limit_h_max 14
_diffrn_reflns_limit_h_min -15
_diffrn_reflns_limit_k_max 18
_diffrn_reflns_limit_k_min -17
_diffrn_reflns_limit_l_max 27
_diffrn_reflns_limit_l_min -18
_diffrn_reflns_number 26949
_diffrn_reflns_theta_full 74.70
_diffrn_reflns_theta_max 74.70
_diffrn_reflns_theta_min 3.22
_diffrn_standards_interval_count none
_diffrn_standards_interval_time none
_diffrn_standards_number none
_exptl_absorpt_coefficient_mu 7.530
_exptl_absorpt_correction_T_max 0.3609
_exptl_absorpt_correction_T_min 0.3008
_exptl_absorpt_correction_type multi-scan
_exptl_crystal_colour blue
_exptl_crystal_density_diffrn 1.487
_exptl_crystal_density_method 'not measured'
_exptl_crystal_description prism
_exptl_crystal_F_000 1758
_exptl_crystal_size_max 0.21
_exptl_crystal_size_mid 0.20
_exptl_crystal_size_min 0.17
_refine_diff_density_max 1.074
_refine_diff_density_min -1.439
_refine_diff_density_rms 0.113
_refine_ls_extinction_method none
_refine_ls_goodness_of_fit_ref 1.034
_refine_ls_hydrogen_treatment mixed
_refine_ls_matrix_type full
_refine_ls_number_parameters 840
_refine_ls_number_reflns 15251
_refine_ls_number_restraints 3
_refine_ls_restrained_S_all 1.035
_refine_ls_R_factor_all 0.0859
_refine_ls_R_factor_gt 0.0678
_refine_ls_shift/su_max 0.004
_refine_ls_shift/su_mean 0.000
_refine_ls_structure_factor_coef Fsqd
_refine_ls_weighting_details 'calc w=1/[\s^2^(Fo^2^)+(0.1362P)^2^+0.8683P] where P=(Fo^2^+2Fc^2^)/3'
_refine_ls_weighting_scheme calc
_refine_ls_wR_factor_gt 0.1880
_refine_ls_wR_factor_ref 0.2190
_reflns_number_gt 11533
_reflns_number_total 15251
_reflns_threshold_expression >2sigma(I)
_cod_data_source_file cm7b00324_si_002.cif
_cod_data_source_block PTC-24
_cod_original_sg_symbol_H-M p-1
_cod_database_code 4003337

loop_
_symmetry_equiv_pos_as_xyz
'x, y, z'
'-x, -y, -z'

loop_
_atom_site_label
_atom_site_type_symbol
_atom_site_fract_x
_atom_site_fract_y
_atom_site_fract_z
_atom_site_U_iso_or_equiv
_atom_site_adp_type
_atom_site_occupancy
_atom_site_symmetry_multiplicity
_atom_site_calc_flag
_atom_site_refinement_flags
Ti1 Ti 0.52532(7) 1.03728(6) 0.88628(4) 0.04729(19) Uani 1 1 d .
Ti2 Ti 0.60693(7) 1.22452(6) 0.98870(4) 0.04681(19) Uani 1 1 d .
Ti3 Ti 0.37938(7) 1.08959(6) 1.01866(4) 0.04519(18) Uani 1 1 d .
Ti4 Ti -0.37032(7) 0.54014(6) 0.60846(4) 0.04800(19) Uani 1 1 d .
Ti5 Ti -0.26410(7) 0.66603(6) 0.51057(4) 0.04720(19) Uani 1 1 d .
Ti6 Ti -0.50711(7) 0.66437(6) 0.50519(4) 0.04713(19) Uani 1 1 d .
Cu1 Cu 0.04868(7) 1.12743(6) 0.73292(4) 0.0665(2) Uani 1 1 d .
O1 O 0.5044(3) 1.2626(2) 0.92459(16) 0.0556(7) Uani 1 1 d .
O2 O 0.4293(3) 1.1230(3) 0.85656(16) 0.0584(8) Uani 1 1 d .
O3 O 0.7224(3) 1.0254(3) 1.03779(16) 0.0545(7) Uani 1 1 d .
O4 O 0.6184(3) 1.0716(2) 1.12171(15) 0.0532(7) Uani 1 1 d .
O5 O 0.6997(3) 1.1884(3) 1.04840(17) 0.0574(8) Uani 1 1 d .
O6 O 0.4931(3) 1.0908(2) 0.96832(14) 0.0459(6) Uani 1 1 d .
O7 O 0.4987(3) 1.2247(2) 1.04684(15) 0.0523(7) Uani 1 1 d .
O8 O 0.6957(3) 1.3483(3) 1.00398(18) 0.0617(8) Uani 1 1 d .
O9 O 0.6543(3) 1.1653(2) 0.91469(16) 0.0526(7) Uani 1 1 d .
O10 O 0.5460(3) 1.0230(3) 0.80716(16) 0.0619(8) Uani 1 1 d .
O11 O -0.2273(3) 0.7753(3) 0.59069(15) 0.0576(8) Uani 1 1 d .
O12 O -0.3105(3) 0.6851(3) 0.66010(17) 0.0624(8) Uani 1 1 d .
O13 O -0.6054(3) 0.6148(3) 0.56673(16) 0.0567(8) Uani 1 1 d .
O14 O -0.5187(3) 0.5246(3) 0.63303(15) 0.0531(7) Uani 1 1 d .
O15 O -0.6995(3) 0.4348(3) 0.56271(16) 0.0601(8) Uani 1 1 d .
O16 O -0.5423(4) 0.7716(3) 0.5106(2) 0.0715(10) Uani 1 1 d .
O17 O -0.4065(2) 0.6094(2) 0.54265(14) 0.0462(6) Uani 1 1 d .
O18 O -0.1324(3) 0.7336(3) 0.49105(18) 0.0640(9) Uani 1 1 d .
O19 O -0.2284(3) 0.5848(3) 0.56793(15) 0.0515(7) Uani 1 1 d .
O20 O -0.3145(3) 0.5098(3) 0.67700(17) 0.0649(9) Uani 1 1 d .
O21 O 0.2730(3) 1.1429(3) 1.0184(2) 0.0727(11) Uani 1 1 d .
O22 O 0.3915(3) 1.0341(2) 1.08469(14) 0.0500(7) Uani 1 1 d .
O23 O -0.5835(3) 0.5834(2) 0.43805(15) 0.0533(7) Uani 1 1 d .
O24 O -0.3604(3) 0.7287(2) 0.47330(15) 0.0531(7) Uani 1 1 d .
P1 P 0.71105(10) 1.10838(8) 1.08281(5) 0.0484(2) Uani 1 1 d .
P2 P -0.62653(10) 0.52995(9) 0.60226(5) 0.0475(2) Uani 1 1 d .
Br1 Br -0.05071(8) 1.23639(7) 0.74414(6) 0.1076(3) Uani 1 1 d .
Br2 Br 0.13789(6) 1.03801(6) 0.67468(4) 0.0879(2) Uani 1 1 d .
N1 N 0.1969(4) 1.2252(3) 0.7774(2) 0.0659(11) Uani 1 1 d .
N2 N -0.0904(4) 1.0121(4) 0.7336(2) 0.0661(11) Uani 1 1 d .
C1 C 0.4390(4) 1.2089(4) 0.8781(2) 0.0535(10) Uani 1 1 d .
C2 C 0.3647(5) 1.2521(4) 0.8451(2) 0.0597(11) Uani 1 1 d .
C3 C 0.2676(5) 1.1914(4) 0.8064(3) 0.0608(11) Uani 1 1 d .
H3 H 0.2519 1.1245 0.8006 0.073 Uiso 1 1 calc R
C4 C 0.2258(7) 1.3215(5) 0.7818(4) 0.088(2) Uani 1 1 d .
H4 H 0.1790 1.3457 0.7596 0.106 Uiso 1 1 calc R
C5 C 0.3220(7) 1.3873(5) 0.8174(5) 0.105(3) Uani 1 1 d .
H5 H 0.3394 1.4540 0.8190 0.126 Uiso 1 1 calc R
C6 C 0.3913(6) 1.3518(5) 0.8503(4) 0.0832(19) Uani 1 1 d .
H6 H 0.4552 1.3942 0.8758 0.100 Uiso 1 1 calc R
C7 C 0.8388(4) 1.1637(4) 1.1349(2) 0.0556(10) Uani 1 1 d .
C8 C 0.9228(5) 1.2433(5) 1.1217(3) 0.0698(14) Uani 1 1 d .
H8 H 0.9125 1.2693 1.0862 0.084 Uiso 1 1 calc R
C9 C 1.0234(6) 1.2846(6) 1.1620(4) 0.0842(18) Uani 1 1 d .
H9 H 1.0808 1.3369 1.1526 0.101 Uiso 1 1 calc R
C10 C 1.0373(7) 1.2484(6) 1.2149(4) 0.093(2) Uani 1 1 d .
H10 H 1.1032 1.2778 1.2423 0.112 Uiso 1 1 calc R
C11 C 0.9566(8) 1.1704(6) 1.2277(4) 0.100(3) Uani 1 1 d .
H11 H 0.9678 1.1451 1.2634 0.120 Uiso 1 1 calc R
C12 C 0.8566(6) 1.1272(5) 1.1881(3) 0.0805(18) Uani 1 1 d .
H12 H 0.8013 1.0734 1.1975 0.097 Uiso 1 1 calc R
C13 C 0.1563(7) 1.1158(8) 1.0011(4) 0.098(2) Uani 1 1 d .
H13 H 0.1252 1.0451 0.9994 0.118 Uiso 1 1 calc R
C14 C 0.1301(13) 1.1325(18) 0.9413(8) 0.236(12) Uani 1 1 d .
H14A H 0.1758 1.1971 0.9369 0.354 Uiso 1 1 calc R
H14B H 0.0526 1.1258 0.9346 0.354 Uiso 1 1 calc R
H14C H 0.1438 1.0860 0.9113 0.354 Uiso 1 1 calc R
C15 C 0.1060(13) 1.1565(18) 1.0480(8) 0.267(14) Uani 1 1 d .
H15A H 0.1491 1.2244 1.0609 0.320 Uiso 1 1 calc R
H15B H 0.1040 1.1232 1.0830 0.320 Uiso 1 1 calc R
H15C H 0.0312 1.1491 1.0317 0.320 Uiso 1 1 calc R
C16 C 0.5063(6) 1.3038(4) 1.0953(3) 0.0720(15) Uani 1 1 d .
H16 H 0.5856 1.3412 1.1095 0.086 Uiso 1 1 calc R
C17 C 0.4539(8) 1.3700(5) 1.0678(4) 0.092(2) Uani 1 1 d .
H17A H 0.4902 1.3920 1.0331 0.138 Uiso 1 1 calc R
H17B H 0.4624 1.4251 1.0987 0.138 Uiso 1 1 calc R
H17C H 0.3758 1.3348 1.0542 0.138 Uiso 1 1 calc R
C18 C 0.4534(8) 1.2661(6) 1.1492(3) 0.093(2) Uani 1 1 d .
H18A H 0.3738 1.2376 1.1378 0.140 Uiso 1 1 calc R
H18B H 0.4706 1.3187 1.1833 0.140 Uiso 1 1 calc R
H18C H 0.4818 1.2177 1.1612 0.140 Uiso 1 1 calc R
C19 C 0.7605(11) 1.4464(6) 1.0210(7) 0.141(5) Uani 1 1 d .
H19 H 0.7112 1.4634 1.0486 0.169 Uiso 1 1 calc R
C20 C 0.7491(16) 1.5055(8) 0.9767(8) 0.194(8) Uani 1 1 d .
H20A H 0.8067 1.5121 0.9504 0.290 Uiso 1 1 calc R
H20B H 0.7558 1.5686 0.9977 0.290 Uiso 1 1 calc R
H20C H 0.6772 1.4758 0.9519 0.290 Uiso 1 1 calc R
C21 C 0.8524(13) 1.4687(9) 1.0661(8) 0.193(8) Uani 1 1 d .
H21A H 0.8316 1.4300 1.0981 0.290 Uiso 1 1 calc R
H21B H 0.8771 1.5364 1.0837 0.290 Uiso 1 1 calc R
H21C H 0.9119 1.4549 1.0476 0.290 Uiso 1 1 calc R
C22 C 0.7522(5) 1.1972(4) 0.8841(3) 0.0663(13) Uani 1 1 d .
H22 H 0.7458 1.1453 0.8498 0.080 Uiso 1 1 calc R
C23 C 0.7541(9) 1.2861(7) 0.8566(5) 0.112(3) Uani 1 1 d .
H23A H 0.6832 1.2732 0.8323 0.168 Uiso 1 1 calc R
H23B H 0.8122 1.3015 0.8306 0.168 Uiso 1 1 calc R
H23C H 0.7680 1.3401 0.8893 0.168 Uiso 1 1 calc R
C24 C 0.8555(6) 1.2114(7) 0.9287(4) 0.097(2) Uani 1 1 d .
H24A H 0.8684 1.2664 0.9605 0.145 Uiso 1 1 calc R
H24B H 0.9190 1.2226 0.9065 0.145 Uiso 1 1 calc R
H24C H 0.8446 1.1541 0.9473 0.145 Uiso 1 1 calc R
C25 C 0.5161(9) 1.0332(9) 0.7457(3) 0.117(3) Uani 1 1 d .
H25 H 0.4937 1.0905 0.7526 0.141 Uiso 1 1 calc R
C26 C 0.4126(15) 0.9590(18) 0.7178(6) 0.261(13) Uani 1 1 d .
H26A H 0.3743 0.9846 0.6888 0.391 Uiso 1 1 calc R
H26B H 0.3668 0.9382 0.7494 0.391 Uiso 1 1 calc R
H26C H 0.4273 0.9047 0.6964 0.391 Uiso 1 1 calc R
C27 C 0.6015(15) 1.0643(15) 0.7113(6) 0.221(10) Uani 1 1 d .
H27A H 0.6237 1.0106 0.6961 0.332 Uiso 1 1 calc R
H27B H 0.6640 1.1144 0.7367 0.332 Uiso 1 1 calc R
H27C H 0.5770 1.0897 0.6769 0.332 Uiso 1 1 calc R
C28 C -0.2566(4) 0.7634(4) 0.6441(2) 0.0576(11) Uani 1 1 d .
C29 C -0.2206(5) 0.8521(4) 0.6930(3) 0.0619(12) Uani 1 1 d .
C30 C -0.2682(6) 0.8527(5) 0.7465(3) 0.0764(17) Uani 1 1 d .
H30 H -0.3274 0.7981 0.7516 0.092 Uiso 1 1 calc R
C31 C -0.2298(7) 0.9332(5) 0.7930(3) 0.088(2) Uani 1 1 d .
H31 H -0.2639 0.9348 0.8287 0.106 Uiso 1 1 calc R
C32 C -0.1416(6) 1.0090(5) 0.7847(3) 0.0770(16) Uani 1 1 d .
H32 H -0.1142 1.0627 0.8163 0.092 Uiso 1 1 calc R
C33 C -0.1320(5) 0.9356(4) 0.6874(3) 0.0647(12) Uani 1 1 d .
H33 H -0.1009 0.9383 0.6505 0.078 Uiso 1 1 calc R
C34 C -0.7053(4) 0.5535(4) 0.6625(2) 0.0555(10) Uani 1 1 d .
C35 C -0.8056(6) 0.4846(5) 0.6695(3) 0.0795(18) Uani 1 1 d .
H35 H -0.8319 0.4239 0.6442 0.095 Uiso 1 1 calc R
C36 C -0.8675(7) 0.5074(7) 0.7153(4) 0.098(3) Uani 1 1 d .
H36 H -0.9359 0.4617 0.7196 0.118 Uiso 1 1 calc R
C37 C -0.8295(9) 0.5938(9) 0.7530(4) 0.106(3) Uani 1 1 d .
H37 H -0.8710 0.6073 0.7834 0.127 Uiso 1 1 calc R
C38 C -0.7310(11) 0.6611(9) 0.7468(5) 0.131(4) Uani 1 1 d .
H38 H -0.7043 0.7208 0.7731 0.158 Uiso 1 1 calc R
C39 C -0.6695(8) 0.6408(7) 0.7010(4) 0.110(3) Uani 1 1 d .
H39 H -0.6024 0.6881 0.6965 0.132 Uiso 1 1 calc R
C40 C -0.6113(11) 0.8264(9) 0.5188(6) 0.135(4) Uani 1 1 d .
H40 H -0.5581 0.8914 0.5367 0.162 Uiso 1 1 calc R
C41 C -0.6843(14) 0.8080(13) 0.5611(7) 0.179(7) Uani 1 1 d .
H41A H -0.7405 0.7446 0.5479 0.268 Uiso 1 1 calc R
H41B H -0.7192 0.8563 0.5645 0.268 Uiso 1 1 calc R
H41C H -0.6448 0.8100 0.6007 0.268 Uiso 1 1 calc R
C42 C -0.6561(14) 0.8415(14) 0.4597(7) 0.187(8) Uani 1 1 d .
H42A H -0.6953 0.7796 0.4339 0.280 Uiso 1 1 calc R
H42B H -0.5960 0.8789 0.4398 0.280 Uiso 1 1 calc R
H42C H -0.7068 0.8760 0.4663 0.280 Uiso 1 1 calc R
C43 C -0.3316(6) 0.7945(5) 0.4278(3) 0.0764(16) Uani 1 1 d .
H43 H -0.2596 0.7938 0.4161 0.092 Uiso 1 1 calc R
C44 C -0.4096(10) 0.7577(8) 0.3724(4) 0.124(4) Uani 1 1 d .
H44A H -0.4098 0.6947 0.3550 0.185 Uiso 1 1 calc R
H44B H -0.3886 0.8014 0.3431 0.185 Uiso 1 1 calc R
H44C H -0.4831 0.7523 0.3820 0.185 Uiso 1 1 calc R
C45 C -0.3109(9) 0.8955(5) 0.4588(5) 0.105(3) Uani 1 1 d .
H45A H -0.2882 0.9396 0.4298 0.157 Uiso 1 1 calc R
H45B H -0.2528 0.9130 0.4934 0.157 Uiso 1 1 calc R
H45C H -0.3782 0.8993 0.4733 0.157 Uiso 1 1 calc R
C46 C -0.0277(9) 0.7995(9) 0.4841(6) 0.152(5) Uani 1 1 d D
H46 H 0.0130 0.7615 0.5020 0.182 Uiso 1 1 calc RD
C47 C 0.0079(12) 0.7888(18) 0.4288(9) 0.277(14) Uani 1 1 d .
H47A H -0.0304 0.8141 0.3997 0.415 Uiso 1 1 calc R
H47B H -0.0073 0.7210 0.4143 0.415 Uiso 1 1 calc R
H47C H 0.0869 0.8238 0.4328 0.415 Uiso 1 1 calc R
C48 C 0.0198(15) 0.8755(13) 0.5273(10) 0.34(2) Uani 1 1 d D
H48A H -0.0184 0.8670 0.5632 0.508 Uiso 1 1 calc R
H48B H 0.0161 0.9326 0.5122 0.508 Uiso 1 1 calc RD
H48C H 0.0966 0.8828 0.5383 0.508 Uiso 1 1 calc R
C49 C -0.1289(6) 0.5583(7) 0.5761(4) 0.091(2) Uani 1 1 d .
H49 H -0.0975 0.5891 0.5415 0.109 Uiso 1 1 calc RD
C50 C -0.1369(13) 0.4736(12) 0.5503(11) 0.283(15) Uani 1 1 d .
H50A H -0.1878 0.4255 0.5696 0.425 Uiso 1 1 calc RD
H50B H -0.0647 0.4672 0.5548 0.425 Uiso 1 1 calc R
H50C H -0.1643 0.4643 0.5070 0.425 Uiso 1 1 calc R
C51 C -0.0429(8) 0.6290(9) 0.6223(6) 0.134(4) Uani 1 1 d .
H51A H 0.0203 0.6084 0.6275 0.202 Uiso 1 1 calc R
H51B H -0.0719 0.6341 0.6611 0.202 Uiso 1 1 calc R
H51C H -0.0202 0.6913 0.6090 0.202 Uiso 1 1 calc R
C52 C -0.2906(12) 0.4949(13) 0.7333(6) 0.164(6) Uani 1 1 d .
H52 H -0.2417 0.5613 0.7515 0.196 Uiso 1 1 calc R
C53 C -0.366(2) 0.482(2) 0.7734(7) 0.264(14) Uani 1 1 d .
H53A H -0.3706 0.5433 0.7897 0.317 Uiso 1 1 calc R
H53B H -0.3425 0.4535 0.8067 0.317 Uiso 1 1 calc R
H53C H -0.4373 0.4388 0.7524 0.317 Uiso 1 1 calc R
C54 C -0.2106(17) 0.447(2) 0.7387(11) 0.312(18) Uani 1 1 d .
H54A H -0.2430 0.3813 0.7169 0.374 Uiso 1 1 calc R
H54B H -0.1900 0.4463 0.7817 0.374 Uiso 1 1 calc R
H54C H -0.1454 0.4813 0.7212 0.374 Uiso 1 1 calc R

loop_
_atom_site_aniso_label
_atom_site_aniso_U_11
_atom_site_aniso_U_22
_atom_site_aniso_U_33
_atom_site_aniso_U_23
_atom_site_aniso_U_13
_atom_site_aniso_U_12
Ti1 0.0543(4) 0.0478(4) 0.0452(4) 0.0104(3) 0.0090(3) 0.0234(3)
Ti2 0.0484(4) 0.0420(4) 0.0520(4) 0.0105(3) 0.0047(3) 0.0180(3)
Ti3 0.0465(4) 0.0451(4) 0.0492(4) 0.0085(3) 0.0076(3) 0.0223(3)
Ti4 0.0479(4) 0.0531(4) 0.0457(4) 0.0164(3) 0.0060(3) 0.0183(3)
Ti5 0.0430(4) 0.0491(4) 0.0473(4) 0.0104(3) 0.0096(3) 0.0116(3)
Ti6 0.0492(4) 0.0466(4) 0.0505(4) 0.0156(3) 0.0098(3) 0.0198(3)
Cu1 0.0644(5) 0.0644(5) 0.0640(4) 0.0100(4) 0.0033(3) 0.0155(4)
O1 0.0609(19) 0.0476(16) 0.0613(18) 0.0126(14) -0.0008(15) 0.0240(15)
O2 0.068(2) 0.0536(18) 0.0580(18) 0.0104(14) -0.0016(15) 0.0290(16)
O3 0.0484(16) 0.0571(18) 0.0573(17) 0.0032(14) 0.0028(13) 0.0207(14)
O4 0.0525(17) 0.0507(17) 0.0551(17) 0.0063(13) 0.0062(14) 0.0175(14)
O5 0.0535(18) 0.0548(18) 0.0636(19) 0.0141(15) -0.0011(15) 0.0194(15)
O6 0.0521(16) 0.0404(14) 0.0467(14) 0.0074(11) 0.0073(12) 0.0179(12)
O7 0.0596(18) 0.0464(16) 0.0531(16) 0.0045(13) 0.0080(14) 0.0225(14)
O8 0.060(2) 0.0484(18) 0.073(2) 0.0127(15) 0.0030(16) 0.0139(15)
O9 0.0540(17) 0.0527(17) 0.0565(17) 0.0171(14) 0.0144(14) 0.0210(14)
O10 0.074(2) 0.069(2) 0.0481(17) 0.0166(15) 0.0105(16) 0.0292(18)
O11 0.0579(19) 0.0568(18) 0.0486(16) 0.0030(14) 0.0107(14) 0.0093(15)
O12 0.071(2) 0.0541(19) 0.0535(18) 0.0076(14) 0.0086(16) 0.0118(17)
O13 0.0623(19) 0.062(2) 0.0584(18) 0.0200(15) 0.0197(15) 0.0315(16)
O14 0.0543(17) 0.0612(19) 0.0481(16) 0.0183(14) 0.0115(13) 0.0215(15)
O15 0.061(2) 0.063(2) 0.0527(17) 0.0051(15) 0.0151(15) 0.0176(16)
O16 0.083(3) 0.059(2) 0.089(3) 0.0242(19) 0.032(2) 0.037(2)
O17 0.0411(14) 0.0479(15) 0.0494(15) 0.0141(12) 0.0069(12) 0.0131(12)
O18 0.0476(18) 0.070(2) 0.067(2) 0.0134(17) 0.0176(15) 0.0075(16)
O19 0.0425(15) 0.0591(18) 0.0556(17) 0.0134(14) 0.0058(12) 0.0202(14)
O20 0.070(2) 0.080(2) 0.0495(17) 0.0169(16) 0.0021(16) 0.0314(19)
O21 0.057(2) 0.064(2) 0.100(3) -0.002(2) -0.0001(19) 0.0343(18)
O22 0.0541(17) 0.0523(17) 0.0499(15) 0.0099(13) 0.0114(13) 0.0255(14)
O23 0.0541(17) 0.0535(17) 0.0551(17) 0.0160(14) 0.0079(14) 0.0198(14)
O24 0.0545(17) 0.0500(17) 0.0546(17) 0.0200(14) 0.0130(14) 0.0129(14)
P1 0.0470(5) 0.0479(6) 0.0511(6) 0.0068(4) 0.0016(4) 0.0196(4)
P2 0.0503(6) 0.0515(6) 0.0442(5) 0.0107(4) 0.0135(4) 0.0199(5)
Br1 0.0838(5) 0.0862(5) 0.1646(9) 0.0331(5) 0.0289(5) 0.0377(4)
Br2 0.0745(4) 0.0913(5) 0.0845(4) -0.0023(4) 0.0220(3) 0.0152(3)
N1 0.072(3) 0.055(2) 0.071(3) 0.014(2) -0.005(2) 0.025(2)
N2 0.066(3) 0.063(3) 0.063(2) 0.002(2) 0.012(2) 0.017(2)
C1 0.058(3) 0.054(2) 0.053(2) 0.0166(19) 0.004(2) 0.023(2)
C2 0.067(3) 0.056(3) 0.061(3) 0.015(2) -0.001(2) 0.029(2)
C3 0.064(3) 0.057(3) 0.062(3) 0.014(2) 0.001(2) 0.023(2)
C4 0.090(5) 0.066(4) 0.107(5) 0.019(3) -0.026(4) 0.031(3)
C5 0.094(5) 0.049(3) 0.164(8) 0.027(4) -0.025(5) 0.022(3)
C6 0.079(4) 0.056(3) 0.106(5) 0.012(3) -0.021(4) 0.021(3)
C7 0.056(3) 0.052(2) 0.059(3) 0.004(2) -0.001(2) 0.023(2)
C8 0.052(3) 0.078(4) 0.071(3) 0.014(3) 0.002(2) 0.014(3)
C9 0.055(3) 0.095(5) 0.088(4) 0.005(4) -0.005(3) 0.015(3)
C10 0.079(4) 0.094(5) 0.093(5) -0.005(4) -0.023(4) 0.028(4)
C11 0.103(6) 0.095(5) 0.091(5) 0.020(4) -0.037(4) 0.028(5)
C12 0.075(4) 0.068(4) 0.085(4) 0.024(3) -0.017(3) 0.010(3)
C13 0.066(4) 0.126(7) 0.118(6) 0.025(5) 0.008(4) 0.053(4)
C14 0.135(12) 0.45(4) 0.195(16) 0.17(2) 0.022(11) 0.155(18)
C15 0.116(10) 0.48(4) 0.186(15) -0.131(19) -0.015(10) 0.148(17)
C16 0.080(4) 0.055(3) 0.074(3) -0.010(2) 0.016(3) 0.020(3)
C17 0.114(6) 0.055(3) 0.118(6) 0.006(3) 0.031(5) 0.042(4)
C18 0.115(6) 0.075(4) 0.073(4) -0.006(3) 0.028(4) 0.017(4)
C19 0.140(9) 0.049(4) 0.192(11) 0.021(5) -0.046(8) -0.006(4)
C20 0.28(2) 0.065(5) 0.220(16) 0.060(8) -0.017(14) 0.035(9)
C21 0.182(14) 0.091(7) 0.230(16) -0.007(9) -0.102(13) -0.008(8)
C22 0.067(3) 0.062(3) 0.077(3) 0.020(3) 0.026(3) 0.025(3)
C23 0.127(7) 0.099(6) 0.143(8) 0.075(6) 0.070(6) 0.049(5)
C24 0.053(3) 0.132(7) 0.107(5) 0.030(5) 0.022(3) 0.029(4)
C25 0.134(8) 0.178(10) 0.050(3) 0.022(5) 0.006(4) 0.069(8)
C26 0.172(15) 0.40(3) 0.076(7) -0.003(11) -0.017(8) -0.048(17)
C27 0.198(16) 0.33(2) 0.086(7) 0.102(11) 0.023(8) -0.003(15)
C28 0.051(2) 0.061(3) 0.059(3) 0.005(2) 0.008(2) 0.019(2)
C29 0.061(3) 0.063(3) 0.057(3) 0.003(2) 0.013(2) 0.017(2)
C30 0.084(4) 0.063(3) 0.077(4) 0.007(3) 0.034(3) 0.014(3)
C31 0.115(6) 0.073(4) 0.073(4) 0.002(3) 0.045(4) 0.024(4)
C32 0.092(4) 0.069(3) 0.064(3) 0.002(3) 0.026(3) 0.021(3)
C33 0.064(3) 0.062(3) 0.064(3) 0.006(2) 0.016(2) 0.017(2)
C34 0.060(3) 0.064(3) 0.048(2) 0.012(2) 0.014(2) 0.026(2)
C35 0.083(4) 0.082(4) 0.090(4) 0.030(3) 0.045(4) 0.038(3)
C36 0.095(5) 0.120(7) 0.119(6) 0.059(6) 0.069(5) 0.061(5)
C37 0.126(7) 0.161(9) 0.077(4) 0.037(5) 0.054(5) 0.095(7)
C38 0.164(10) 0.137(9) 0.103(6) -0.026(6) 0.047(7) 0.076(8)
C39 0.110(6) 0.109(6) 0.101(6) -0.015(5) 0.053(5) 0.027(5)
C40 0.147(9) 0.140(9) 0.185(11) 0.070(8) 0.071(9) 0.111(8)
C41 0.195(15) 0.244(19) 0.165(12) 0.023(12) 0.062(11) 0.161(16)
C42 0.180(14) 0.29(2) 0.182(13) 0.115(15) 0.045(11) 0.170(17)
C43 0.095(4) 0.064(3) 0.078(4) 0.040(3) 0.028(3) 0.024(3)
C44 0.140(8) 0.129(8) 0.079(5) 0.047(5) -0.002(5) 0.013(6)
C45 0.120(7) 0.056(4) 0.135(7) 0.036(4) 0.041(6) 0.014(4)
C46 0.091(6) 0.149(10) 0.161(10) 0.035(8) 0.043(7) -0.036(6)
C47 0.110(10) 0.46(4) 0.189(16) 0.08(2) 0.093(11) -0.021(15)
C48 0.192(16) 0.231(19) 0.38(3) -0.17(2) 0.17(2) -0.143(16)
C49 0.061(4) 0.116(6) 0.104(5) 0.014(4) 0.005(3) 0.047(4)
C50 0.166(14) 0.229(18) 0.44(3) -0.18(2) -0.107(17) 0.161(15)
C51 0.075(5) 0.153(10) 0.157(9) 0.004(8) -0.039(6) 0.037(6)
C52 0.147(10) 0.265(17) 0.111(8) 0.120(10) 0.013(7) 0.083(11)
C53 0.31(3) 0.48(4) 0.127(11) 0.174(19) 0.115(16) 0.23(3)
C54 0.205(19) 0.52(4) 0.37(3) 0.37(3) 0.11(2) 0.22(3)

loop_
_atom_type_symbol
_atom_type_description
_atom_type_scat_dispersion_real
_atom_type_scat_dispersion_imag
_atom_type_scat_source
C C 0.0181 0.0091 'International Tables Vol C Tables 4.2.6.8 and 6.1.1.4'
H H 0.0000 0.0000 'International Tables Vol C Tables 4.2.6.8 and 6.1.1.4'
N N 0.0311 0.0180 'International Tables Vol C Tables 4.2.6.8 and 6.1.1.4'
O O 0.0492 0.0322 'International Tables Vol C Tables 4.2.6.8 and 6.1.1.4'
P P 0.2955 0.4335 'International Tables Vol C Tables 4.2.6.8 and 6.1.1.4'
Ti Ti 0.2191 1.8069 'International Tables Vol C Tables 4.2.6.8 and 6.1.1.4'
Cu Cu -1.9646 0.5888 'International Tables Vol C Tables 4.2.6.8 and 6.1.1.4'
Br Br -0.6763 1.2805 'International Tables Vol C Tables 4.2.6.8 and 6.1.1.4'

loop_
_geom_angle_atom_site_label_1
_geom_angle_atom_site_label_2
_geom_angle_atom_site_label_3
_geom_angle
_geom_angle_site_symmetry_1
_geom_angle_site_symmetry_3
O10 Ti1 O22 98.83(16) . 2_677
O10 Ti1 O4 97.45(18) . 2_677
O22 Ti1 O4 93.61(15) 2_677 2_677
O10 Ti1 O6 161.70(16) . .
O22 Ti1 O6 98.00(13) 2_677 .
O4 Ti1 O6 88.62(14) 2_677 .
O10 Ti1 O9 96.92(17) . .
O22 Ti1 O9 92.18(15) 2_677 .
O4 Ti1 O9 163.49(14) 2_677 .
O6 Ti1 O9 75.26(13) . .
O10 Ti1 O2 83.46(16) . .
O22 Ti1 O2 177.59(14) 2_677 .
O4 Ti1 O2 86.84(15) 2_677 .
O6 Ti1 O2 79.64(13) . .
O9 Ti1 O2 86.76(14) . .
O10 Ti1 Ti2 130.27(14) . .
O22 Ti1 Ti2 101.59(11) 2_677 .
O4 Ti1 Ti2 125.62(10) 2_677 .
O6 Ti1 Ti2 37.96(9) . .
O9 Ti1 Ti2 37.90(9) . .
O2 Ti1 Ti2 76.27(10) . .
O10 Ti1 Ti3 118.56(13) . 2_677
O22 Ti1 Ti3 20.79(10) 2_677 2_677
O4 Ti1 Ti3 84.61(10) 2_677 2_677
O6 Ti1 Ti3 79.09(9) . 2_677
O9 Ti1 Ti3 95.60(10) . 2_677
O2 Ti1 Ti3 157.22(11) . 2_677
Ti2 Ti1 Ti3 91.72(3) . 2_677
O8 Ti2 O5 92.57(17) . .
O8 Ti2 O7 101.15(17) . .
O5 Ti2 O7 91.82(15) . .
O8 Ti2 O9 105.56(17) . .
O5 Ti2 O9 95.15(15) . .
O7 Ti2 O9 152.01(15) . .
O8 Ti2 O6 173.38(16) . .
O5 Ti2 O6 93.44(14) . .
O7 Ti2 O6 75.90(14) . .
O9 Ti2 O6 76.65(14) . .
O8 Ti2 O1 87.96(16) . .
O5 Ti2 O1 179.18(16) . .
O7 Ti2 O1 87.46(15) . .
O9 Ti2 O1 85.31(14) . .
O6 Ti2 O1 86.00(13) . .
O8 Ti2 Ti3 140.39(14) . .
O5 Ti2 Ti3 96.06(12) . .
O7 Ti2 Ti3 40.15(10) . .
O9 Ti2 Ti3 112.01(11) . .
O6 Ti2 Ti3 35.91(9) . .
O1 Ti2 Ti3 83.13(11) . .
O8 Ti2 Ti1 142.61(14) . .
O5 Ti2 Ti1 100.78(11) . .
O7 Ti2 Ti1 113.02(11) . .
O9 Ti2 Ti1 39.02(10) . .
O6 Ti2 Ti1 38.25(9) . .
O1 Ti2 Ti1 79.15(10) . .
Ti3 Ti2 Ti1 73.01(3) . .
O22 Ti3 O21 113.5(2) . .
O22 Ti3 O6 112.09(14) . .
O21 Ti3 O6 134.00(19) . .
O22 Ti3 O3 98.53(16) . 2_677
O21 Ti3 O3 90.09(17) . 2_677
O6 Ti3 O3 88.92(14) . 2_677
O22 Ti3 O7 100.90(15) . .
O21 Ti3 O7 89.88(17) . .
O6 Ti3 O7 76.00(13) . .
O3 Ti3 O7 158.81(15) 2_677 .
O22 Ti3 Ti2 113.68(12) . .
O21 Ti3 Ti2 114.02(16) . .
O6 Ti3 Ti2 37.99(9) . .
O3 Ti3 Ti2 124.44(11) 2_677 .
O7 Ti3 Ti2 38.17(9) . .
O22 Ti3 Ti1 21.89(10) . 2_677
O21 Ti3 Ti1 135.36(17) . 2_677
O6 Ti3 Ti1 90.47(9) . 2_677
O3 Ti3 Ti1 95.21(11) 2_677 2_677
O7 Ti3 Ti1 99.65(10) . 2_677
Ti2 Ti3 Ti1 99.06(3) . 2_677
O20 Ti4 O23 96.26(17) . 2_466
O20 Ti4 O14 96.52(16) . .
O23 Ti4 O14 94.07(16) 2_466 .
O20 Ti4 O17 164.71(18) . .
O23 Ti4 O17 98.15(14) 2_466 .
O14 Ti4 O17 87.55(13) . .
O20 Ti4 O19 99.00(17) . .
O23 Ti4 O19 92.08(15) 2_466 .
O14 Ti4 O19 162.58(14) . .
O17 Ti4 O19 75.44(13) . .
O20 Ti4 O12 84.30(18) . .
O23 Ti4 O12 177.41(16) 2_466 .
O14 Ti4 O12 88.37(16) . .
O17 Ti4 O12 81.08(14) . .
O19 Ti4 O12 85.34(15) . .
O20 Ti4 Ti5 133.84(14) . .
O23 Ti4 Ti5 100.56(11) 2_466 .
O14 Ti4 Ti5 124.44(10) . .
O17 Ti4 Ti5 37.60(9) . .
O19 Ti4 Ti5 38.22(9) . .
O12 Ti4 Ti5 77.31(10) . .
O18 Ti5 O15 94.21(17) . 2_466
O18 Ti5 O24 101.51(17) . .
O15 Ti5 O24 91.94(16) 2_466 .
O18 Ti5 O17 170.67(17) . .
O15 Ti5 O17 94.97(15) 2_466 .
O24 Ti5 O17 76.50(13) . .
O18 Ti5 O19 103.67(17) . .
O15 Ti5 O19 94.45(16) 2_466 .
O24 Ti5 O19 153.46(14) . .
O17 Ti5 O19 77.29(13) . .
O18 Ti5 O11 86.70(17) . .
O15 Ti5 O11 179.05(15) 2_466 .
O24 Ti5 O11 87.59(15) . .
O17 Ti5 O11 84.12(13) . .
O19 Ti5 O11 85.62(15) . .
O18 Ti5 Ti6 140.87(14) . .
O15 Ti5 Ti6 93.18(12) 2_466 .
O24 Ti5 Ti6 39.84(9) . .
O17 Ti5 Ti6 36.71(9) . .
O19 Ti5 Ti6 113.97(10) . .
O11 Ti5 Ti6 85.93(11) . .
O18 Ti5 Ti4 141.04(14) . .
O15 Ti5 Ti4 100.26(11) 2_466 .
O24 Ti5 Ti4 113.82(10) . .
O17 Ti5 Ti4 38.03(9) . .
O19 Ti5 Ti4 39.65(9) . .
O11 Ti5 Ti4 79.19(10) . .
Ti6 Ti5 Ti4 74.46(3) . .
O23 Ti6 O16 109.0(2) . .
O23 Ti6 O17 108.14(15) . .
O16 Ti6 O17 142.6(2) . .
O23 Ti6 O13 100.02(17) . .
O16 Ti6 O13 91.22(17) . .
O17 Ti6 O13 86.77(14) . .
O23 Ti6 O24 100.28(15) . .
O16 Ti6 O24 93.13(17) . .
O17 Ti6 O24 75.87(13) . .
O13 Ti6 O24 156.57(16) . .
O23 Ti6 Ti5 106.87(11) . .
O16 Ti6 Ti5 123.67(16) . .
O17 Ti6 Ti5 37.62(9) . .
O13 Ti6 Ti5 123.18(11) . .
O24 Ti6 Ti5 38.29(9) . .
N2 Cu1 N1 149.5(2) . .
N2 Cu1 Br2 94.89(14) . .
N1 Cu1 Br2 92.27(15) . .
N2 Cu1 Br1 91.83(15) . .
N1 Cu1 Br1 95.26(14) . .
Br2 Cu1 Br1 152.66(5) . .
C1 O1 Ti2 127.8(3) . .
C1 O2 Ti1 128.9(3) . .
P1 O3 Ti3 136.3(2) . 2_677
P1 O4 Ti1 137.8(2) . 2_677
P1 O5 Ti2 146.2(2) . .
Ti3 O6 Ti2 106.10(14) . .
Ti3 O6 Ti1 144.87(18) . .
Ti2 O6 Ti1 103.79(14) . .
C16 O7 Ti2 126.6(3) . .
C16 O7 Ti3 131.7(3) . .
Ti2 O7 Ti3 101.67(14) . .
C19 O8 Ti2 174.6(8) . .
C22 O9 Ti2 132.8(3) . .
C22 O9 Ti1 124.2(3) . .
Ti2 O9 Ti1 103.08(15) . .
C25 O10 Ti1 148.6(5) . .
C28 O11 Ti5 127.0(3) . .
C28 O12 Ti4 129.7(3) . .
P2 O13 Ti6 135.1(2) . .
P2 O14 Ti4 135.25(19) . .
P2 O15 Ti5 153.0(2) . 2_466
C40 O16 Ti6 155.9(7) . .
Ti6 O17 Ti5 105.67(14) . .
Ti6 O17 Ti4 148.67(17) . .
Ti5 O17 Ti4 104.38(14) . .
C46 O18 Ti5 170.1(6) . .
C49 O19 Ti5 128.8(4) . .
C49 O19 Ti4 128.9(4) . .
Ti5 O19 Ti4 102.13(14) . .
C52 O20 Ti4 166.6(7) . .
C13 O21 Ti3 139.7(5) . .
Ti3 O22 Ti1 137.32(18) . 2_677
Ti6 O23 Ti4 148.6(2) . 2_466
C43 O24 Ti5 126.1(4) . .
C43 O24 Ti6 131.5(4) . .
Ti5 O24 Ti6 101.88(14) . .
O4 P1 O5 113.4(2) . .
O4 P1 O3 111.7(2) . .
O5 P1 O3 110.6(2) . .
O4 P1 C7 107.2(2) . .
O5 P1 C7 105.4(2) . .
O3 P1 C7 108.2(2) . .
O15 P2 O14 112.4(2) . .
O15 P2 O13 112.1(2) . .
O14 P2 O13 112.1(2) . .
O15 P2 C34 106.2(2) . .
O14 P2 C34 107.8(2) . .
O13 P2 C34 105.8(2) . .
C3 N1 C4 117.7(5) . .
C3 N1 Cu1 118.0(4) . .
C4 N1 Cu1 124.2(4) . .
C33 N2 C32 117.8(5) . .
C33 N2 Cu1 124.1(4) . .
C32 N2 Cu1 118.0(4) . .
O1 C1 O2 126.8(4) . .
O1 C1 C2 116.3(4) . .
O2 C1 C2 116.9(4) . .
C6 C2 C3 118.4(5) . .
C6 C2 C1 121.6(5) . .
C3 C2 C1 120.0(5) . .
N1 C3 C2 122.7(5) . .
N1 C4 C5 123.4(6) . .
C6 C5 C4 118.4(6) . .
C5 C6 C2 119.1(6) . .
C12 C7 C8 118.7(5) . .
C12 C7 P1 121.1(5) . .
C8 C7 P1 120.2(4) . .
C7 C8 C9 119.8(6) . .
C10 C9 C8 120.2(7) . .
C11 C10 C9 120.4(7) . .
C10 C11 C12 120.5(7) . .
C7 C12 C11 120.4(7) . .
C14 C13 O21 112.3(9) . .
C14 C13 C15 114.7(13) . .
O21 C13 C15 111.4(9) . .
O7 C16 C18 111.1(5) . .
O7 C16 C17 108.3(5) . .
C18 C16 C17 112.6(6) . .
O8 C19 C21 116.1(9) . .
O8 C19 C20 114.7(10) . .
C21 C19 C20 125.3(12) . .
O9 C22 C23 109.1(5) . .
O9 C22 C24 109.8(5) . .
C23 C22 C24 114.7(8) . .
C27 C25 O10 116.6(10) . .
C27 C25 C26 120.1(11) . .
O10 C25 C26 111.7(11) . .
O12 C28 O11 126.6(5) . .
O12 C28 C29 116.4(5) . .
O11 C28 C29 116.9(5) . .
C30 C29 C33 117.5(5) . .
C30 C29 C28 121.5(5) . .
C33 C29 C28 120.9(5) . .
C29 C30 C31 121.0(6) . .
C32 C31 C30 117.6(6) . .
C31 C32 N2 124.0(6) . .
N2 C33 C29 121.9(5) . .
C39 C34 C35 118.4(6) . .
C39 C34 P2 120.8(5) . .
C35 C34 P2 120.8(5) . .
C34 C35 C36 119.1(8) . .
C37 C36 C35 121.2(8) . .
C36 C37 C38 120.0(7) . .
C37 C38 C39 119.8(10) . .
C34 C39 C38 121.5(9) . .
C41 C40 O16 119.7(10) . .
C41 C40 C42 115.2(12) . .
O16 C40 C42 111.0(10) . .
C44 C43 O24 110.9(6) . .
C44 C43 C45 117.8(8) . .
O24 C43 C45 108.9(6) . .
C48 C46 C47 123.7(13) . .
C48 C46 O18 118.3(11) . .
C47 C46 O18 117.0(12) . .
C50 C49 C51 130.4(10) . .
C50 C49 O19 117.0(8) . .
C51 C49 O19 111.6(7) . .
O20 C52 C53 121.4(12) . .
O20 C52 C54 114.3(14) . .
C53 C52 C54 117.5(12) . .

loop_
_geom_bond_atom_site_label_1
_geom_bond_atom_site_label_2
_geom_bond_distance
_geom_bond_site_symmetry_2
Ti1 O10 1.774(4) .
Ti1 O22 1.863(3) 2_677
Ti1 O4 1.973(4) 2_677
Ti1 O6 2.003(3) .
Ti1 O9 2.031(4) .
Ti1 O2 2.163(3) .
Ti1 Ti2 3.1427(11) .
Ti1 Ti3 3.3879(11) 2_677
Ti2 O8 1.770(4) .
Ti2 O5 1.939(3) .
Ti2 O7 1.961(3) .
Ti2 O9 1.982(3) .
Ti2 O6 1.990(3) .
Ti2 O1 2.101(3) .
Ti2 Ti3 3.1069(12) .
Ti3 O22 1.774(3) .
Ti3 O21 1.790(4) .
Ti3 O6 1.896(3) .
Ti3 O3 1.956(4) 2_677
Ti3 O7 2.046(4) .
Ti3 Ti1 3.3879(11) 2_677
Ti4 O20 1.783(4) .
Ti4 O23 1.850(4) 2_466
Ti4 O14 1.966(3) .
Ti4 O17 1.983(3) .
Ti4 O19 2.036(3) .
Ti4 O12 2.143(4) .
Ti4 Ti5 3.1190(11) .
Ti5 O18 1.768(3) .
Ti5 O15 1.954(4) 2_466
Ti5 O24 1.962(3) .
Ti5 O17 1.964(3) .
Ti5 O19 1.974(3) .
Ti5 O11 2.132(3) .
Ti5 Ti6 3.0982(11) .
Ti6 O23 1.755(4) .
Ti6 O16 1.782(4) .
Ti6 O17 1.923(3) .
Ti6 O13 1.964(3) .
Ti6 O24 2.028(3) .
Cu1 N2 2.012(5) .
Cu1 N1 2.034(5) .
Cu1 Br2 2.3483(12) .
Cu1 Br1 2.3688(12) .
O1 C1 1.255(6) .
O2 C1 1.258(6) .
O3 P1 1.529(3) .
O3 Ti3 1.956(3) 2_677
O4 P1 1.512(4) .
O4 Ti1 1.973(3) 2_677
O5 P1 1.522(4) .
O7 C16 1.447(6) .
O8 C19 1.391(9) .
O9 C22 1.438(6) .
O10 C25 1.412(8) .
O11 C28 1.274(6) .
O12 C28 1.245(7) .
O13 P2 1.520(4) .
O14 P2 1.518(4) .
O15 P2 1.508(4) .
O15 Ti5 1.954(4) 2_466
O16 C40 1.395(8) .
O18 C46 1.401(9) .
O19 C49 1.458(7) .
O20 C52 1.311(9) .
O21 C13 1.415(8) .
O22 Ti1 1.863(3) 2_677
O23 Ti4 1.850(4) 2_466
O24 C43 1.465(6) .
P1 C7 1.790(5) .
P2 C34 1.796(5) .
N1 C3 1.329(7) .
N1 C4 1.333(8) .
N2 C33 1.343(8) .
N2 C32 1.343(8) .
C1 C2 1.501(6) .
C2 C6 1.383(8) .
C2 C3 1.397(8) .
C4 C5 1.384(11) .
C5 C6 1.375(10) .
C7 C12 1.380(8) .
C7 C8 1.384(8) .
C8 C9 1.398(9) .
C9 C10 1.361(11) .
C10 C11 1.345(13) .
C11 C12 1.388(10) .
C13 C14 1.401(16) .
C13 C15 1.431(15) .
C16 C18 1.487(10) .
C16 C17 1.517(10) .
C19 C21 1.392(16) .
C19 C20 1.416(15) .
C22 C23 1.509(9) .
C22 C24 1.515(10) .
C25 C27 1.366(17) .
C25 C26 1.432(19) .
C28 C29 1.495(7) .
C29 C30 1.366(8) .
C29 C33 1.395(8) .
C30 C31 1.383(9) .
C31 C32 1.342(10) .
C34 C39 1.360(10) .
C34 C35 1.379(9) .
C35 C36 1.407(9) .
C36 C37 1.340(14) .
C37 C38 1.349(17) .
C38 C39 1.391(11) .
C40 C41 1.359(16) .
C40 C42 1.446(17) .
C43 C44 1.426(12) .
C43 C45 1.486(11) .
C46 C48 1.305(14) .
C46 C47 1.340(18) .
C49 C50 1.274(14) .
C49 C51 1.450(13) .
C52 C53 1.338(19) .
C52 C54 1.43(2) .
